data_7107368
loop_
_publ_author_name
'Aleksandra Sarnicka'
'Przemyslaw Starynowicz'
'Jerzy Lisowski'

_publ_section_title
;
 Controlling the macrocycle size by the stoichiometry of the applied
 template ion
;
_journal_name_full Chem.Commun.
_journal_page_first 2237
_journal_paper_doi 10.1039/c2cc16673a
_journal_volume 48
_journal_year 2012
_chemical_formula_sum 'C116 H192 N12 O25 Zn3'
_chemical_formula_weight 2350.93
_chemical_name_systematic
;
?
;
_space_group_IT_number 5
_symmetry_cell_setting monoclinic
_symmetry_space_group_name_Hall 'C 2y'
_symmetry_space_group_name_H-M 'C 1 2 1'
_atom_sites_solution_hydrogens geom
_atom_sites_solution_primary direct
_atom_sites_solution_secondary difmap
_audit_creation_method SHELXL-97
_cell_angle_alpha 90.00
_cell_angle_beta 113.31(17)
_cell_angle_gamma 90.00
_cell_formula_units_Z 2
_cell_length_a 19.17(3)
_cell_length_b 24.42(2)
_cell_length_c 18.37(3)
_cell_measurement_reflns_used 8210
_cell_measurement_temperature 100(2)
_cell_measurement_theta_max 36.85
_cell_measurement_theta_min 2.81
_cell_volume 7898(2)
_computing_cell_refinement
;
CrysAlis RED, Oxford Diffraction Ltd.,
Version 1.171.33.42 (release 29-05-2009 CrysAlis171 .NET)
(compiled May 29 2009,17:40:42)
;
_computing_data_collection
;
CrysAlis CCD, Oxford Diffraction Ltd.,
Version 1.171.33.42 (release 29-05-2009 CrysAlis171 .NET)
(compiled May 29 2009,17:40:42)
;
_computing_data_reduction
;
CrysAlis RED, Oxford Diffraction Ltd.,
Version 1.171.33.42 (release 29-05-2009 CrysAlis171 .NET)
(compiled May 29 2009,17:40:42)
;
_computing_structure_refinement 'SHELXL-97 (Sheldrick, 1997)'
_computing_structure_solution 'SHELXS-97 (Sheldrick, 1990)'
_diffrn_ambient_temperature 100(2)
_diffrn_detector_area_resol_mean 8.3359
_diffrn_measured_fraction_theta_full 0.998
_diffrn_measured_fraction_theta_max 0.791
_diffrn_measurement_device_type 'Kuma KM4 with a CCD counter'
_diffrn_measurement_method '\w scan'
_diffrn_radiation_monochromator graphite
_diffrn_radiation_source 'fine-focus sealed tube'
_diffrn_radiation_type MoK\a
_diffrn_radiation_wavelength 0.71073
_diffrn_reflns_av_R_equivalents 0.1088
_diffrn_reflns_av_sigmaI/netI 0.3248
_diffrn_reflns_limit_h_max 23
_diffrn_reflns_limit_h_min -28
_diffrn_reflns_limit_k_max 41
_diffrn_reflns_limit_k_min -39
_diffrn_reflns_limit_l_max 30
_diffrn_reflns_limit_l_min -24
_diffrn_reflns_number 48122
_diffrn_reflns_theta_full 27.50
_diffrn_reflns_theta_max 36.83
_diffrn_reflns_theta_min 2.82
_exptl_absorpt_coefficient_mu 0.509
_exptl_absorpt_correction_T_max 0.893
_exptl_absorpt_correction_T_min 0.847
_exptl_absorpt_correction_type analytical
_exptl_absorpt_process_details
;
CrysAlis RED, Oxford Diffraction Ltd.,
Version 1.171.33.42 (release 29-05-2009 CrysAlis171 .NET)
(compiled May 29 2009,17:40:42)
Analytical numeric absorption correction using a multifaceted crystal
model based on expressions derived by R.C. Clark & J.S. Reid.
(Clark, R. C. & Reid, J. S. (1995). Acta Cryst. A51, 887-897)
;
_exptl_crystal_colour colourless
_exptl_crystal_density_diffrn 0.989
_exptl_crystal_density_method 'not measured'
_exptl_crystal_description irregular
_exptl_crystal_F_000 2524
_exptl_crystal_size_max 0.5032
_exptl_crystal_size_mid 0.4254
_exptl_crystal_size_min 0.3510
_refine_diff_density_max 3.396
_refine_diff_density_min -0.975
_refine_diff_density_rms 0.168
_refine_ls_abs_structure_details 'Flack H D (1983), Acta Cryst. A39, 876-881'
_refine_ls_abs_structure_Flack -0.05(2)
_refine_ls_extinction_method none
_refine_ls_goodness_of_fit_ref 0.996
_refine_ls_hydrogen_treatment constr
_refine_ls_matrix_type full
_refine_ls_number_parameters 671
_refine_ls_number_reflns 26139
_refine_ls_number_restraints 1
_refine_ls_restrained_S_all 0.996
_refine_ls_R_factor_all 0.3311
_refine_ls_R_factor_gt 0.1315
_refine_ls_shift/su_max 0.001
_refine_ls_shift/su_mean 0.000
_refine_ls_structure_factor_coef Fsqd
_refine_ls_weighting_details 'calc w=1/[\s^2^(Fo^2^)+(0.2000P)^2^+0.0000P] where P=(Fo^2^+2Fc^2^)/3'
_refine_ls_weighting_scheme calc
_refine_ls_wR_factor_gt 0.3130
_refine_ls_wR_factor_ref 0.4127
_reflns_number_gt 7720
_reflns_number_total 26139
_reflns_threshold_expression >2sigma(I)
_cod_data_source_file c2cc16673a.txt
_cod_data_source_block shcczn2
_cod_original_cell_volume 7897(17)
_cod_database_code 7107368

loop_
_symmetry_equiv_pos_as_xyz
'x, y, z'
'-x, y, -z'
'x+1/2, y+1/2, z'
'-x+1/2, y+1/2, -z'

loop_
_atom_site_label
_atom_site_type_symbol
_atom_site_fract_x
_atom_site_fract_y
_atom_site_fract_z
_atom_site_U_iso_or_equiv
_atom_site_adp_type
_atom_site_occupancy
_atom_site_symmetry_multiplicity
_atom_site_calc_flag
_atom_site_refinement_flags
Zn1 Zn 0.0000 0.84223(6) 0.0000 0.0415(4) Uani 1 2 d S
Zn2 Zn -0.18754(6) 0.61461(4) -0.07704(6) 0.0368(3) Uani 1 1 d .
O1 O -0.0894(4) 0.8240(3) 0.0222(4) 0.0535(19) Uani 1 1 d .
O2 O -0.1016(4) 0.5851(3) 0.0125(4) 0.0368(14) Uani 1 1 d .
O3 O 0.1833(4) 0.6806(3) 0.1308(4) 0.0437(16) Uani 1 1 d .
N1 N -0.2746(5) 0.7414(3) 0.0118(5) 0.0353(18) Uani 1 1 d .
N2 N -0.2522(4) 0.6275(3) -0.0161(4) 0.0314(16) Uani 1 1 d .
N3 N 0.0744(5) 0.4939(3) 0.1460(5) 0.0375(18) Uani 1 1 d .
N4 N 0.2037(4) 0.5652(3) 0.1694(5) 0.0337(17) Uani 1 1 d .
N5 N 0.1963(5) 0.8359(3) 0.2087(5) 0.0442(19) Uani 1 1 d .
N6 N 0.0509(5) 0.8806(3) 0.1113(5) 0.041(2) Uani 1 1 d .
C1 C -0.0930(6) 0.8194(4) 0.0897(6) 0.040(2) Uani 1 1 d .
C2 C -0.0427(5) 0.8408(4) 0.1578(7) 0.041(2) Uani 1 1 d .
C3 C -0.0515(6) 0.8353(4) 0.2323(7) 0.048(3) Uani 1 1 d .
H3 H -0.0162 0.8516 0.2777 0.057 Uiso 1 1 calc R
C4 C -0.1135(6) 0.8052(4) 0.2370(6) 0.046(2) Uani 1 1 d .
C5 C -0.1218(9) 0.7956(6) 0.3131(8) 0.070(4) Uani 1 1 d .
C6 C -0.2040(10) 0.8166(11) 0.3039(10) 0.125(8) Uani 1 1 d .
H6A H -0.2101 0.8542 0.2876 0.150 Uiso 1 1 calc R
H6B H -0.2088 0.8132 0.3538 0.150 Uiso 1 1 calc R
H6C H -0.2424 0.7949 0.2647 0.150 Uiso 1 1 calc R
C7 C -0.0626(10) 0.8256(7) 0.3840(8) 0.091(5) Uani 1 1 d .
H7A H -0.0128 0.8120 0.3931 0.110 Uiso 1 1 calc R
H7B H -0.0730 0.8194 0.4304 0.110 Uiso 1 1 calc R
H7C H -0.0648 0.8641 0.3730 0.110 Uiso 1 1 calc R
C8 C -0.1219(11) 0.7346(7) 0.3321(8) 0.093(5) Uani 1 1 d .
H8A H -0.1531 0.7152 0.2851 0.112 Uiso 1 1 calc R
H8B H -0.1416 0.7297 0.3722 0.112 Uiso 1 1 calc R
H8C H -0.0709 0.7208 0.3510 0.112 Uiso 1 1 calc R
C9 C -0.1632(6) 0.7837(4) 0.1657(7) 0.047(3) Uani 1 1 d .
H9 H -0.2047 0.7645 0.1667 0.056 Uiso 1 1 calc R
C10 C -0.1579(6) 0.7878(4) 0.0943(6) 0.038(2) Uani 1 1 d .
C11 C -0.2107(6) 0.7632(4) 0.0206(6) 0.038(2) Uani 1 1 d .
H11 H -0.1973 0.7634 -0.0228 0.045 Uiso 1 1 calc R
C12 C -0.3170(5) 0.7171(4) -0.0650(5) 0.0312(19) Uani 1 1 d .
H12 H -0.2888 0.7216 -0.0989 0.037 Uiso 1 1 calc R
C13 C -0.3941(7) 0.7449(4) -0.1033(7) 0.056(3) Uani 1 1 d .
H13A H -0.3873 0.7839 -0.1078 0.067 Uiso 1 1 calc R
H13B H -0.4228 0.7395 -0.0707 0.067 Uiso 1 1 calc R
C14 C -0.4378(7) 0.7200(5) -0.1868(8) 0.063(3) Uani 1 1 d .
H14A H -0.4087 0.7244 -0.2192 0.075 Uiso 1 1 calc R
H14B H -0.4863 0.7384 -0.2129 0.075 Uiso 1 1 calc R
C15 C -0.4507(7) 0.6580(5) -0.1759(8) 0.060(3) Uani 1 1 d .
H15A H -0.4767 0.6411 -0.2275 0.072 Uiso 1 1 calc R
H15B H -0.4824 0.6540 -0.1463 0.072 Uiso 1 1 calc R
C16 C -0.3729(6) 0.6282(4) -0.1308(5) 0.040(2) Uani 1 1 d .
H16A H -0.3824 0.5904 -0.1215 0.048 Uiso 1 1 calc R
H16B H -0.3438 0.6285 -0.1636 0.048 Uiso 1 1 calc R
C17 C -0.3280(5) 0.6550(4) -0.0537(5) 0.033(2) Uani 1 1 d .
H17 H -0.3551 0.6509 -0.0187 0.040 Uiso 1 1 calc R
C18 C -0.2290(4) 0.6165(4) 0.0582(6) 0.036(2) Uani 1 1 d .
H18 H -0.2617 0.6258 0.0825 0.043 Uiso 1 1 calc R
C19 C -0.1579(5) 0.5913(3) 0.1083(6) 0.033(2) Uani 1 1 d .
C20 C -0.1479(6) 0.5819(4) 0.1875(6) 0.038(2) Uani 1 1 d .
H20 H -0.1863 0.5928 0.2032 0.046 Uiso 1 1 calc R
C21 C -0.0835(6) 0.5571(4) 0.2434(6) 0.043(2) Uani 1 1 d .
C22 C -0.0716(7) 0.5486(5) 0.3289(7) 0.056(3) Uani 1 1 d .
C23 C 0.0012(9) 0.5791(6) 0.3839(8) 0.077(4) Uani 1 1 d .
H23A H 0.0409 0.5734 0.3653 0.093 Uiso 1 1 calc R
H23B H 0.0171 0.5652 0.4370 0.093 Uiso 1 1 calc R
H23C H -0.0093 0.6176 0.3836 0.093 Uiso 1 1 calc R
C24 C -0.0551(9) 0.4861(5) 0.3513(8) 0.074(4) Uani 1 1 d .
H24A H -0.0943 0.4641 0.3136 0.089 Uiso 1 1 calc R
H24B H -0.0541 0.4800 0.4034 0.089 Uiso 1 1 calc R
H24C H -0.0069 0.4763 0.3507 0.089 Uiso 1 1 calc R
C25 C -0.1408(9) 0.5679(9) 0.3472(9) 0.097(6) Uani 1 1 d .
H25A H -0.1384 0.6069 0.3549 0.116 Uiso 1 1 calc R
H25B H -0.1393 0.5502 0.3945 0.116 Uiso 1 1 calc R
H25C H -0.1872 0.5585 0.3036 0.116 Uiso 1 1 calc R
C26 C -0.0275(6) 0.5408(4) 0.2171(6) 0.039(2) Uani 1 1 d .
H26 H 0.0158 0.5233 0.2524 0.047 Uiso 1 1 calc R
C27 C -0.0347(6) 0.5500(4) 0.1396(6) 0.042(2) Uani 1 1 d .
C28 C -0.0987(5) 0.5767(3) 0.0830(5) 0.0301(19) Uani 1 1 d .
C29 C 0.0243(6) 0.5320(3) 0.1110(6) 0.037(2) Uani 1 1 d .
H29 H 0.0256 0.5486 0.0660 0.044 Uiso 1 1 calc R
C30 C 0.1266(5) 0.4812(3) 0.1106(5) 0.0322(19) Uani 1 1 d .
H30 H 0.1083 0.4978 0.0577 0.039 Uiso 1 1 calc R
C31 C 0.1325(6) 0.4191(4) 0.1024(7) 0.044(2) Uani 1 1 d .
H31A H 0.1475 0.4023 0.1542 0.052 Uiso 1 1 calc R
H31B H 0.0829 0.4048 0.0689 0.052 Uiso 1 1 calc R
C32 C 0.1900(6) 0.4031(4) 0.0667(7) 0.050(3) Uani 1 1 d .
H32A H 0.1726 0.4166 0.0127 0.060 Uiso 1 1 calc R
H32B H 0.1938 0.3636 0.0654 0.060 Uiso 1 1 calc R
C33 C 0.2690(6) 0.4277(4) 0.1165(7) 0.045(2) Uani 1 1 d .
H33A H 0.3038 0.4191 0.0915 0.054 Uiso 1 1 calc R
H33B H 0.2888 0.4113 0.1689 0.054 Uiso 1 1 calc R
C34 C 0.2642(6) 0.4918(4) 0.1243(6) 0.045(2) Uiso 1 1 d .
H34A H 0.3139 0.5063 0.1569 0.054 Uiso 1 1 calc R
H34B H 0.2474 0.5086 0.0724 0.054 Uiso 1 1 calc R
C35 C 0.2080(6) 0.5050(3) 0.1622(6) 0.037(2) Uani 1 1 d .
H35 H 0.2263 0.4886 0.2152 0.044 Uiso 1 1 calc R
C36 C 0.2011(6) 0.5828(4) 0.2326(7) 0.046(3) Uani 1 1 d .
H36 H 0.2011 0.5564 0.2691 0.055 Uiso 1 1 calc R
C37 C 0.1981(6) 0.6395(4) 0.2555(6) 0.043(2) Uani 1 1 d .
C38 C 0.2004(7) 0.6475(4) 0.3325(7) 0.056(3) Uani 1 1 d .
H38 H 0.2046 0.6172 0.3646 0.067 Uiso 1 1 calc R
C39 C 0.1965(8) 0.7007(5) 0.3626(7) 0.067(3) Uani 1 1 d .
C40 C 0.1934(12) 0.7078(7) 0.4447(8) 0.095(5) Uani 1 1 d .
C41 C 0.2016(13) 0.6587(8) 0.4871(9) 0.113(7) Uani 1 1 d .
H41A H 0.2120 0.6667 0.5415 0.136 Uiso 1 1 calc R
H41B H 0.2430 0.6379 0.4841 0.136 Uiso 1 1 calc R
H41C H 0.1556 0.6377 0.4646 0.136 Uiso 1 1 calc R
C42 C 0.1251(16) 0.7389(9) 0.4368(12) 0.154(11) Uani 1 1 d .
H42A H 0.0854 0.7315 0.3860 0.184 Uiso 1 1 calc R
H42B H 0.1365 0.7773 0.4415 0.184 Uiso 1 1 calc R
H42C H 0.1089 0.7280 0.4779 0.184 Uiso 1 1 calc R
C43 C 0.2548(17) 0.7507(14) 0.4858(17) 0.183(11) Uiso 1 1 d .
H43A H 0.2322 0.7818 0.4998 0.219 Uiso 1 1 calc R
H43B H 0.2779 0.7619 0.4504 0.219 Uiso 1 1 calc R
H43C H 0.2927 0.7351 0.5328 0.219 Uiso 1 1 calc R
C44 C 0.1921(7) 0.7435(4) 0.3127(7) 0.056(3) Uani 1 1 d .
H44 H 0.1914 0.7787 0.3318 0.067 Uiso 1 1 calc R
C45 C 0.1885(6) 0.7387(4) 0.2372(6) 0.041(2) Uani 1 1 d .
C46 C 0.1909(6) 0.6852(4) 0.2049(6) 0.039(2) Uani 1 1 d .
C47 C 0.1849(6) 0.7852(4) 0.1848(6) 0.042(2) Uani 1 1 d .
H47 H 0.1738 0.7779 0.1316 0.051 Uiso 1 1 calc R
C48 C 0.1878(5) 0.8749(4) 0.1460(5) 0.036(2) Uani 1 1 d .
H48 H 0.1799 0.8554 0.0967 0.043 Uiso 1 1 calc R
C49 C 0.2616(6) 0.9114(4) 0.1715(7) 0.052(3) Uani 1 1 d .
H49A H 0.2698 0.9304 0.2206 0.063 Uiso 1 1 calc R
H49B H 0.3056 0.8886 0.1801 0.063 Uiso 1 1 calc R
C50 C 0.2510(7) 0.9528(4) 0.1054(8) 0.060(3) Uani 1 1 d .
H50A H 0.2967 0.9748 0.1194 0.072 Uiso 1 1 calc R
H50B H 0.2432 0.9334 0.0567 0.072 Uiso 1 1 calc R
C51 C 0.1859(7) 0.9889(4) 0.0925(9) 0.064(3) Uani 1 1 d .
H51A H 0.1812 1.0160 0.0523 0.076 Uiso 1 1 calc R
H51B H 0.1922 1.0078 0.1412 0.076 Uiso 1 1 calc R
C52 C 0.1085(6) 0.9487(5) 0.0628(7) 0.057(3) Uani 1 1 d .
H52A H 0.0627 0.9706 0.0483 0.069 Uiso 1 1 calc R
H52B H 0.1050 0.9266 0.0176 0.069 Uiso 1 1 calc R
C53 C 0.1195(5) 0.9134(4) 0.1332(6) 0.039(2) Uani 1 1 d .
H53 H 0.1280 0.9356 0.1805 0.047 Uiso 1 1 calc R
C54 C 0.0251(6) 0.8725(4) 0.1649(7) 0.039(2) Uani 1 1 d .
H54 H 0.0523 0.8884 0.2140 0.047 Uiso 1 1 calc R
O10 O -0.5406(8) 0.9110(6) -0.2276(8) 0.115(4) Uiso 1 1 d .
C60 C -0.4708(11) 0.8904(8) -0.1741(11) 0.100(5) Uiso 1 1 d .
O11 O 0.1510(6) 0.2273(4) 0.1105(6) 0.088(3) Uani 1 1 d .
C61 C 0.0983(8) 0.2696(6) 0.1050(9) 0.079(4) Uani 1 1 d .
O12 O 0.0884(15) 0.9151(11) 0.3805(16) 0.218(9) Uiso 1 1 d .
C62 C 0.1119(15) 0.9094(11) 0.4617(16) 0.140(8) Uiso 1 1 d .
O13 O -0.3979(17) 0.6679(13) -0.3648(17) 0.130(9) Uiso 0.50 1 d P
C63 C -0.468(3) 0.691(2) -0.405(3) 0.124(13) Uiso 0.50 1 d P
O14 O -0.0066(18) 0.6913(15) 0.1463(19) 0.141(10) Uiso 0.50 1 d P
C64 C -0.0497(19) 0.6958(12) 0.0639(17) 0.070(7) Uiso 0.50 1 d P
OW1 O 0.2157(12) 0.8824(5) 0.3509(8) 0.153(7) Uani 1 1 d .
OW2 O 0.1877(13) 0.1484(9) 0.2132(14) 0.085(6) Uiso 0.50 1 d P
OW22 O 0.1767(15) 0.1543(11) 0.2723(16) 0.115(8) Uiso 0.50 1 d P
OW3 O 0.196(3) 0.486(2) 0.399(3) 0.203(16) Uiso 0.50 1 d P
OW4 O -0.511(2) 0.5131(17) -0.218(2) 0.163(12) Uiso 0.50 1 d P
OW5 O -0.0023(19) 0.7024(14) 0.0772(18) 0.132(10) Uiso 0.50 1 d P
OW6 O -0.5309(16) 0.6017(14) -0.0274(17) 0.136(11) Uiso 0.50 1 d P
OW7 O -0.474(2) 0.5760(16) -0.034(2) 0.144(11) Uiso 0.50 1 d P
OW8 O -0.116(2) 0.9959(19) 0.355(2) 0.182(14) Uiso 0.50 1 d P
OW9 O 0.148(2) 0.1266(15) 0.168(2) 0.067(9) Uiso 0.25 1 d P
OW91 O -0.616(3) 0.610(2) -0.108(3) 0.100(13) Uiso 0.25 1 d P

loop_
_atom_site_aniso_label
_atom_site_aniso_U_11
_atom_site_aniso_U_22
_atom_site_aniso_U_33
_atom_site_aniso_U_23
_atom_site_aniso_U_13
_atom_site_aniso_U_12
Zn1 0.0403(10) 0.0328(8) 0.0619(11) 0.000 0.0315(9) 0.000
Zn2 0.0430(6) 0.0261(5) 0.0492(6) 0.0025(5) 0.0267(5) 0.0019(5)
O1 0.054(5) 0.053(4) 0.064(5) 0.002(4) 0.035(4) -0.020(4)
O2 0.037(4) 0.035(3) 0.040(4) 0.002(3) 0.018(3) 0.008(3)
O3 0.054(4) 0.028(3) 0.059(4) -0.003(3) 0.033(4) 0.004(3)
N1 0.042(5) 0.027(4) 0.047(5) 0.006(3) 0.028(4) 0.008(3)
N2 0.037(4) 0.018(3) 0.044(4) -0.004(3) 0.021(4) -0.006(3)
N3 0.045(5) 0.024(3) 0.057(5) 0.007(3) 0.035(4) 0.006(3)
N4 0.034(5) 0.025(4) 0.040(4) 0.010(3) 0.012(4) 0.006(3)
N5 0.048(5) 0.031(4) 0.062(5) -0.007(4) 0.031(4) -0.005(4)
N6 0.050(5) 0.019(3) 0.069(6) 0.003(4) 0.038(5) 0.001(3)
C1 0.046(6) 0.025(4) 0.056(6) 0.001(4) 0.028(5) -0.003(4)
C2 0.028(5) 0.026(4) 0.073(7) 0.001(5) 0.023(5) 0.005(4)
C3 0.041(6) 0.039(5) 0.069(7) -0.019(5) 0.028(5) -0.009(5)
C4 0.058(7) 0.037(5) 0.052(6) 0.008(5) 0.032(6) 0.005(5)
C5 0.094(10) 0.060(8) 0.066(8) -0.008(6) 0.041(8) -0.021(7)
C6 0.096(13) 0.22(3) 0.073(10) -0.029(12) 0.051(10) -0.006(14)
C7 0.122(14) 0.088(11) 0.071(9) -0.029(8) 0.047(9) -0.036(10)
C8 0.146(15) 0.093(11) 0.049(7) -0.006(7) 0.048(9) -0.044(10)
C9 0.055(7) 0.026(4) 0.073(7) 0.006(5) 0.041(6) -0.004(4)
C10 0.038(6) 0.035(5) 0.047(6) 0.003(4) 0.025(5) -0.003(4)
C11 0.058(7) 0.033(4) 0.039(5) 0.011(4) 0.038(5) 0.010(4)
C12 0.030(5) 0.034(4) 0.034(5) 0.008(4) 0.017(4) 0.010(4)
C13 0.079(9) 0.038(5) 0.057(7) 0.014(5) 0.033(6) 0.029(6)
C14 0.053(8) 0.061(8) 0.072(8) 0.016(6) 0.022(6) 0.027(6)
C15 0.047(7) 0.053(7) 0.073(8) -0.003(6) 0.017(6) -0.007(5)
C16 0.046(6) 0.039(5) 0.034(5) 0.000(4) 0.014(4) -0.003(4)
C17 0.029(5) 0.033(4) 0.040(5) 0.008(4) 0.018(4) -0.001(4)
C18 0.023(4) 0.017(3) 0.078(6) 0.002(5) 0.031(4) 0.001(4)
C19 0.036(5) 0.016(3) 0.060(6) 0.002(4) 0.032(5) -0.001(3)
C20 0.046(6) 0.034(5) 0.045(6) 0.001(4) 0.028(5) -0.002(4)
C21 0.049(6) 0.036(5) 0.056(6) 0.004(5) 0.033(5) 0.004(4)
C22 0.061(8) 0.055(6) 0.071(8) -0.004(6) 0.046(7) 0.005(6)
C23 0.098(11) 0.082(10) 0.064(8) -0.017(7) 0.045(8) -0.007(8)
C24 0.105(11) 0.060(8) 0.072(8) 0.019(7) 0.050(8) 0.008(7)
C25 0.092(12) 0.151(16) 0.072(9) 0.012(10) 0.059(9) 0.018(11)
C26 0.036(6) 0.031(5) 0.054(6) 0.001(4) 0.023(5) 0.001(4)
C27 0.038(6) 0.031(4) 0.065(7) -0.008(4) 0.031(5) -0.001(4)
C28 0.030(5) 0.020(3) 0.046(5) 0.000(4) 0.020(4) 0.005(3)
C29 0.042(6) 0.026(4) 0.049(6) -0.001(4) 0.026(5) 0.002(4)
C30 0.038(5) 0.026(4) 0.033(5) 0.003(3) 0.015(4) 0.002(4)
C31 0.048(6) 0.027(4) 0.066(7) 0.009(4) 0.034(5) 0.009(4)
C32 0.044(6) 0.023(4) 0.094(8) 0.006(5) 0.038(6) 0.011(4)
C33 0.043(6) 0.037(5) 0.061(7) 0.001(5) 0.026(5) 0.000(4)
C35 0.048(6) 0.022(4) 0.041(5) 0.009(4) 0.020(5) 0.014(4)
C36 0.049(7) 0.027(5) 0.067(7) 0.005(5) 0.028(6) -0.001(4)
C37 0.041(6) 0.038(5) 0.045(6) 0.002(4) 0.012(5) 0.006(4)
C38 0.079(9) 0.038(6) 0.059(7) 0.010(5) 0.037(7) 0.010(5)
C39 0.089(10) 0.062(8) 0.058(7) -0.003(6) 0.040(7) -0.001(7)
C40 0.173(18) 0.065(9) 0.064(9) -0.015(7) 0.066(11) -0.004(10)
C41 0.19(2) 0.102(14) 0.056(9) -0.021(9) 0.064(12) -0.036(13)
C42 0.28(3) 0.124(17) 0.105(14) 0.029(12) 0.131(19) 0.074(19)
C44 0.084(9) 0.034(5) 0.061(7) -0.001(5) 0.040(7) 0.002(5)
C45 0.049(6) 0.026(4) 0.054(6) -0.001(4) 0.026(5) 0.000(4)
C46 0.047(6) 0.029(4) 0.051(6) 0.008(4) 0.030(5) 0.006(4)
C47 0.068(7) 0.039(5) 0.035(5) 0.002(4) 0.036(5) 0.009(5)
C48 0.045(6) 0.028(4) 0.042(5) -0.009(4) 0.025(5) -0.008(4)
C49 0.047(7) 0.044(6) 0.075(8) -0.026(5) 0.034(6) -0.009(5)
C50 0.067(8) 0.035(5) 0.106(10) -0.020(6) 0.065(8) -0.012(5)
C51 0.068(8) 0.026(5) 0.109(10) 0.001(6) 0.049(8) -0.015(5)
C52 0.036(6) 0.090(8) 0.061(7) 0.062(6) 0.035(5) 0.038(6)
C53 0.035(5) 0.025(4) 0.061(6) -0.002(4) 0.022(5) -0.003(4)
C54 0.042(6) 0.025(4) 0.056(6) -0.011(4) 0.025(5) 0.002(4)
O11 0.087(7) 0.098(8) 0.114(8) 0.027(6) 0.075(7) 0.020(6)
C61 0.083(10) 0.070(9) 0.114(11) 0.015(8) 0.070(9) 0.025(7)
OW1 0.31(2) 0.085(8) 0.111(9) -0.036(7) 0.134(12) -0.062(11)

loop_
_atom_type_symbol
_atom_type_description
_atom_type_scat_dispersion_real
_atom_type_scat_dispersion_imag
_atom_type_scat_source
C C 0.0033 0.0016 'International Tables Vol C Tables 4.2.6.8 and 6.1.1.4'
H H 0.0000 0.0000 'International Tables Vol C Tables 4.2.6.8 and 6.1.1.4'
N N 0.0061 0.0033 'International Tables Vol C Tables 4.2.6.8 and 6.1.1.4'
O O 0.0106 0.0060 'International Tables Vol C Tables 4.2.6.8 and 6.1.1.4'
Zn Zn 0.2839 1.4301 'International Tables Vol C Tables 4.2.6.8 and 6.1.1.4'

loop_
_geom_angle_atom_site_label_1
_geom_angle_atom_site_label_2
_geom_angle_atom_site_label_3
_geom_angle
_geom_angle_site_symmetry_1
_geom_angle_site_symmetry_3
O1 Zn1 O1 153.8(5) . 2
O1 Zn1 N6 90.4(3) . .
O1 Zn1 N6 101.2(3) 2 .
O1 Zn1 N6 101.2(3) . 2
O1 Zn1 N6 90.4(3) 2 2
N6 Zn1 N6 127.2(4) . 2
O3 Zn2 O2 123.6(3) 2 .
O3 Zn2 N2 108.6(3) 2 .
O2 Zn2 N2 95.2(3) . .
O3 Zn2 N4 95.4(3) 2 2
O2 Zn2 N4 106.7(3) . 2
N2 Zn2 N4 130.3(3) . 2
C1 O1 Zn1 127.6(7) . .
C28 O2 Zn2 126.3(5) . .
C46 O3 Zn2 126.7(6) . 2
C11 N1 C12 115.7(7) . .
C18 N2 C17 116.6(7) . .
C18 N2 Zn2 122.1(6) . .
C17 N2 Zn2 121.1(5) . .
C29 N3 C30 116.2(7) . .
C36 N4 C35 116.5(7) . .
C36 N4 Zn2 121.8(7) . 2
C35 N4 Zn2 121.2(6) . 2
C47 N5 C48 113.9(8) . .
C54 N6 C53 117.1(9) . .
C54 N6 Zn1 120.4(7) . .
C53 N6 Zn1 122.3(6) . .
O1 C1 C2 125.1(9) . .
O1 C1 C10 117.9(9) . .
C2 C1 C10 117.0(9) . .
C1 C2 C3 122.2(9) . .
C1 C2 C54 124.6(9) . .
C3 C2 C54 113.2(9) . .
C4 C3 C2 121.0(10) . .
C9 C4 C3 114.6(9) . .
C9 C4 C5 122.6(10) . .
C3 C4 C5 122.7(11) . .
C4 C5 C8 112.3(10) . .
C4 C5 C7 113.8(11) . .
C8 C5 C7 109.8(13) . .
C4 C5 C6 108.5(12) . .
C8 C5 C6 104.3(14) . .
C7 C5 C6 107.7(12) . .
C10 C9 C4 126.8(9) . .
C9 C10 C11 125.1(8) . .
C9 C10 C1 118.4(9) . .
C11 C10 C1 116.5(8) . .
N1 C11 C10 124.3(7) . .
N1 C12 C13 109.6(7) . .
N1 C12 C17 108.9(7) . .
C13 C12 C17 109.8(8) . .
C12 C13 C14 109.2(8) . .
C13 C14 C15 107.8(10) . .
C14 C15 C16 110.6(9) . .
C17 C16 C15 111.8(8) . .
C16 C17 N2 109.5(7) . .
C16 C17 C12 111.1(7) . .
N2 C17 C12 109.9(7) . .
N2 C18 C19 127.4(7) . .
C20 C19 C28 119.6(9) . .
C20 C19 C18 115.8(8) . .
C28 C19 C18 124.6(8) . .
C21 C20 C19 123.4(8) . .
C20 C21 C26 116.6(9) . .
C20 C21 C22 123.5(8) . .
C26 C21 C22 119.9(10) . .
C21 C22 C23 109.8(9) . .
C21 C22 C25 113.0(11) . .
C23 C22 C25 109.6(11) . .
C21 C22 C24 109.7(9) . .
C23 C22 C24 104.9(11) . .
C25 C22 C24 109.5(11) . .
C27 C26 C21 121.8(10) . .
C26 C27 C28 122.0(8) . .
C26 C27 C29 122.0(9) . .
C28 C27 C29 115.9(9) . .
O2 C28 C27 119.4(7) . .
O2 C28 C19 124.1(8) . .
C27 C28 C19 116.5(8) . .
N3 C29 C27 123.3(8) . .
N3 C30 C31 110.7(7) . .
N3 C30 C35 110.5(7) . .
C31 C30 C35 109.2(7) . .
C32 C31 C30 112.7(7) . .
C31 C32 C33 110.5(9) . .
C32 C33 C34 111.0(8) . .
C35 C34 C33 109.2(8) . .
N4 C35 C30 110.0(7) . .
N4 C35 C34 108.9(7) . .
C30 C35 C34 110.8(8) . .
N4 C36 C37 127.8(9) . .
C46 C37 C38 120.1(9) . .
C46 C37 C36 124.2(9) . .
C38 C37 C36 115.7(9) . .
C39 C38 C37 122.0(10) . .
C44 C39 C38 115.8(10) . .
C44 C39 C40 123.5(12) . .
C38 C39 C40 120.6(11) . .
C41 C40 C42 113.3(18) . .
C41 C40 C43 114.5(19) . .
C42 C40 C43 100.3(18) . .
C41 C40 C39 113.9(13) . .
C42 C40 C39 109.8(14) . .
C43 C40 C39 103.8(16) . .
C39 C44 C45 125.4(10) . .
C44 C45 C46 119.9(9) . .
C44 C45 C47 124.7(9) . .
C46 C45 C47 115.4(8) . .
O3 C46 C37 123.5(8) . .
O3 C46 C45 119.6(8) . .
C37 C46 C45 116.8(9) . .
N5 C47 C45 123.6(8) . .
N5 C48 C53 109.9(7) . .
N5 C48 C49 109.2(8) . .
C53 C48 C49 107.8(7) . .
C50 C49 C48 108.4(9) . .
C51 C50 C49 111.2(9) . .
C50 C51 C52 106.7(9) . .
C53 C52 C51 104.6(9) . .
N6 C53 C52 106.0(9) . .
N6 C53 C48 108.9(7) . .
C52 C53 C48 107.6(7) . .
N6 C54 C2 127.6(10) . .
OW5 O14 C64 36.3(18) . .
OW5 C64 O14 67(3) . .
OW9 OW2 OW22 117(3) . .
C64 OW5 O14 77(4) . .
OW6 OW6 OW7 63(2) 2_455 2_455
OW6 OW6 OW7 60(2) 2_455 .
OW7 OW6 OW7 94(4) 2_455 .
OW6 OW6 OW91 172(3) 2_455 .
OW7 OW6 OW91 123(3) 2_455 .
OW7 OW6 OW91 121(3) . .
OW6 OW7 OW6 56(3) 2_455 .
OW2 OW9 OW91 159(5) . 4_445
OW9 OW91 OW6 150(4) 4_455 .

loop_
_geom_bond_atom_site_label_1
_geom_bond_atom_site_label_2
_geom_bond_distance
_geom_bond_site_symmetry_2
Zn1 O1 1.963(7) .
Zn1 O1 1.963(7) 2
Zn1 N6 2.105(9) .
Zn1 N6 2.105(9) 2
Zn2 O3 1.907(6) 2
Zn2 O2 1.947(8) .
Zn2 N2 1.997(7) .
Zn2 N4 2.004(7) 2
O1 C1 1.273(11) .
O2 C28 1.291(10) .
O3 C46 1.315(11) .
O3 Zn2 1.907(6) 2
N1 C11 1.285(12) .
N1 C12 1.448(12) .
N2 C18 1.284(12) .
N2 C17 1.498(12) .
N3 C29 1.309(12) .
N3 C30 1.426(11) .
N4 C36 1.257(13) .
N4 C35 1.481(11) .
N4 Zn2 2.004(7) 2
N5 C47 1.303(12) .
N5 C48 1.452(12) .
N6 C54 1.279(12) .
N6 C53 1.454(12) .
C1 C2 1.347(15) .
C1 C10 1.496(13) .
C2 C3 1.450(15) .
C2 C54 1.474(14) .
C3 C4 1.429(14) .
C4 C9 1.383(15) .
C4 C5 1.488(15) .
C5 C8 1.53(2) .
C5 C7 1.53(2) .
C5 C6 1.60(2) .
C9 C10 1.358(13) .
C10 C11 1.460(15) .
C12 C13 1.523(14) .
C12 C17 1.555(12) .
C13 C14 1.552(18) .
C14 C15 1.559(17) .
C15 C16 1.568(16) .
C16 C17 1.486(13) .
C18 C19 1.447(14) .
C19 C20 1.408(13) .
C19 C28 1.430(11) .
C20 C21 1.393(15) .
C21 C26 1.399(13) .
C21 C22 1.509(15) .
C22 C23 1.553(19) .
C22 C25 1.565(17) .
C22 C24 1.581(17) .
C26 C27 1.394(14) .
C27 C28 1.415(14) .
C27 C29 1.489(12) .
C30 C31 1.532(12) .
C30 C35 1.582(14) .
C31 C32 1.539(13) .
C32 C33 1.547(16) .
C33 C34 1.578(14) .
C34 C35 1.531(13) .
C36 C37 1.454(14) .
C37 C46 1.424(14) .
C37 C38 1.412(15) .
C38 C39 1.425(17) .
C39 C44 1.370(16) .
C39 C40 1.543(17) .
C40 C41 1.41(2) .
C40 C42 1.47(3) .
C40 C43 1.53(3) .
C44 C45 1.365(14) .
C45 C46 1.445(13) .
C45 C47 1.472(13) .
C48 C53 1.553(13) .
C48 C49 1.580(14) .
C49 C50 1.531(17) .
C50 C51 1.470(17) .
C51 C52 1.679(17) .
C52 C53 1.497(13) .
O10 C60 1.40(2) .
O11 C61 1.419(15) .
O12 C62 1.38(3) .
O13 C63 1.37(5) .
O14 OW5 1.33(4) .
O14 C64 1.41(4) .
C64 OW5 0.86(4) .
OW2 OW9 1.03(4) .
OW2 OW22 1.19(3) .
OW6 OW6 1.21(5) 2_455
OW6 OW7 1.26(4) 2_455
OW6 OW7 1.30(4) .
OW6 OW91 1.73(6) .
OW7 OW6 1.26(4) 2_455
OW9 OW91 1.10(5) 4_445
OW91 OW9 1.10(5) 4_455
